data_4119540
loop_
_publ_author_name
'Hao Jiang'
'David Cruz Cruz'
'Yang Li'
'Vibeke Henriette Lauridsen'
'Karl Anker J\/orgensen'

_publ_contact_author_name
;
;
_publ_section_title
;
 Asymmetric Organocatalytic Thio-Diels-Alder Reactions via Trienamine
 Catalysis
;
_journal_name_full 'Journal of the American Chemical Society'
_journal_page_first 5200
_journal_page_last 5207
_journal_paper_doi 10.1021/ja4007244
_journal_volume 135
_journal_year 2013
_chemical_absolute_configuration ad
_chemical_formula_moiety 'C14 H22 O3 S2'
_chemical_formula_sum 'C14 H22 O3 S2'
_chemical_formula_weight 302.44
_chemical_name_systematic
;
 ? 
;
_space_group_crystal_system monoclinic
_space_group_IT_number 4
_space_group_name_Hall 'P 2yb'
_space_group_name_H-M_alt 'P 1 21 1'
_symmetry_space_group_name_Hall 'P 2yb'
_symmetry_space_group_name_H-M 'P 1 21 1'
_atom_sites_solution_hydrogens geom
_atom_sites_solution_primary direct
_atom_sites_solution_secondary difmap
_audit_creation_date 2012-11-07
_audit_creation_method
;
  Olex2 1.2
  (compiled 2012.05.09 svn.r2324, GUI svn.r4230)
;
_cell_angle_alpha 90.00
_cell_angle_beta 109.663(6)
_cell_angle_gamma 90.00
_cell_formula_units_Z 2
_cell_length_a 9.2144(12)
_cell_length_b 9.3239(12)
_cell_length_c 9.5262(13)
_cell_measurement_reflns_used 9967
_cell_measurement_temperature 106
_cell_measurement_theta_max 34.06
_cell_measurement_theta_min 2.27
_cell_volume 770.71(18)
_computing_data_reduction 'SAINT v7.68A (Bruker, 2009)'
_computing_molecular_graphics
;
O. V. Dolomanov, L. J. Bourhis, R. J. Gildea, J. A. K. Howard and H. Puschmann,
OLEX2: a complete structure solution, refinement and analysis program.
J. Appl. Cryst. (2009). 42, 339-341.
;
_computing_publication_material
;
O. V. Dolomanov, L. J. Bourhis, R. J. Gildea, J. A. K. Howard and H. Puschmann,
OLEX2: a complete structure solution, refinement and analysis program.
J. Appl. Cryst. (2009). 42, 339-341.
;
_computing_structure_refinement
;
SHELXL, G.M. Sheldrick, Acta Cryst.
(2008). A64, 112-122
;
_computing_structure_solution
;
SHELXS, G.M. Sheldrick, Acta Cryst.
(2008). A64, 112-122
;
_diffrn_ambient_temperature 106
_diffrn_detector_area_resol_mean 8
_diffrn_measured_fraction_theta_full 0.912
_diffrn_measured_fraction_theta_max 0.912
_diffrn_measurement_device_type 'Bruker SMART APEX CCD area detector'
_diffrn_measurement_method '\w and \f scans'
_diffrn_radiation_monochromator graphite
_diffrn_radiation_type MoK\a
_diffrn_radiation_wavelength 0.71073
_diffrn_reflns_av_R_equivalents 0.0260
_diffrn_reflns_av_unetI/netI 0.0267
_diffrn_reflns_limit_h_max 14
_diffrn_reflns_limit_h_min -14
_diffrn_reflns_limit_k_max 14
_diffrn_reflns_limit_k_min -12
_diffrn_reflns_limit_l_max 14
_diffrn_reflns_limit_l_min -14
_diffrn_reflns_number 16358
_diffrn_reflns_theta_full 34.34
_diffrn_reflns_theta_max 34.34
_diffrn_reflns_theta_min 2.27
_diffrn_source 'sealed tube'
_diffrn_standards_number 0
_exptl_absorpt_coefficient_mu 0.347
_exptl_absorpt_correction_T_max 0.9146
_exptl_absorpt_correction_T_min 0.7547
_exptl_absorpt_correction_type multi-scan
_exptl_absorpt_process_details
;
SADABS-2008/1 (Bruker,2008) was used for absorption correction.
wR2(int) was 0.0820 before and 0.0507 after correction.
The Ratio of minimum to maximum transmission is 0.8252.
The \l/2 correction factor is 0.0015.
;
_exptl_crystal_colour 'clear light colourless'
_exptl_crystal_colour_lustre clear
_exptl_crystal_colour_modifier light
_exptl_crystal_colour_primary colourless
_exptl_crystal_density_diffrn 1.303
_exptl_crystal_description irregular
_exptl_crystal_F_000 324
_exptl_crystal_size_max 0.57
_exptl_crystal_size_mid 0.34
_exptl_crystal_size_min 0.22
_refine_diff_density_max 0.548
_refine_diff_density_min -0.436
_refine_diff_density_rms 0.058
_refine_ls_abs_structure_details 'Flack H D (1983), Acta Cryst. A39, 876-881'
_refine_ls_abs_structure_Flack -0.05(4)
_refine_ls_extinction_method none
_refine_ls_goodness_of_fit_ref 1.054
_refine_ls_hydrogen_treatment constr
_refine_ls_matrix_type full
_refine_ls_number_parameters 176
_refine_ls_number_reflns 5455
_refine_ls_number_restraints 1
_refine_ls_restrained_S_all 1.054
_refine_ls_R_factor_all 0.0308
_refine_ls_R_factor_gt 0.0284
_refine_ls_shift/su_max 0.000
_refine_ls_shift/su_mean 0.000
_refine_ls_structure_factor_coef Fsqd
_refine_ls_weighting_details 'calc w=1/[\s^2^(Fo^2^)+(0.0455P)^2^+0.0765P] where P=(Fo^2^+2Fc^2^)/3'
_refine_ls_weighting_scheme calc
_refine_ls_wR_factor_gt 0.0721
_refine_ls_wR_factor_ref 0.0741
_reflns_number_gt 5190
_reflns_number_total 5455
_reflns_threshold_expression >2sigma(I)
_cod_data_source_file ja4007244_si_002.cif
_cod_data_source_block 12jo0013a_0m
_cod_database_code 4119540

loop_
_space_group_symop_id
_space_group_symop_operation_xyz
1 'x, y, z'
2 '-x, y+1/2, -z'

loop_
_atom_site_label
_atom_site_type_symbol
_atom_site_fract_x
_atom_site_fract_y
_atom_site_fract_z
_atom_site_U_iso_or_equiv
_atom_site_adp_type
_atom_site_occupancy
_atom_site_symmetry_multiplicity
_atom_site_calc_flag
_atom_site_refinement_flags
S1 S 0.32427(3) 0.54503(3) 0.16848(3) 0.01477(6) Uani 1 1 d .
S2 S 0.29624(3) 0.23550(3) 0.06652(3) 0.01788(6) Uani 1 1 d .
O1 O 0.12212(10) 0.23643(10) 0.26068(10) 0.02112(16) Uani 1 1 d .
O2 O 0.03013(10) 0.46249(9) 0.22701(10) 0.01649(15) Uani 1 1 d .
C3 C 0.07540(12) 0.44399(12) -0.05661(12) 0.01368(18) Uani 1 1 d .
H3 H 0.0295 0.5363 -0.0383 0.016 Uiso 1 1 calc R
C4 C -0.05140(13) 0.44077(13) 0.33406(13) 0.0173(2) Uani 1 1 d .
H4 H 0.0081 0.3730 0.4141 0.021 Uiso 1 1 calc R
C5 C 0.19355(12) 0.39470(11) 0.09355(12) 0.01379(18) Uani 1 1 d .
C6 C 0.28659(13) 0.41919(13) -0.17077(13) 0.0175(2) Uani 1 1 d .
C7 C -0.05759(12) 0.33492(13) -0.11693(13) 0.0170(2) Uani 1 1 d .
H7A H -0.0168 0.2441 -0.1427 0.020 Uiso 1 1 calc R
H7B H -0.1034 0.3140 -0.0389 0.020 Uiso 1 1 calc R
C8 C 0.11214(12) 0.35349(12) 0.20341(13) 0.01466(18) Uani 1 1 d .
O9 O -0.21355(12) 0.34433(12) -0.37601(11) 0.0287(2) Uani 1 1 d .
C10 C 0.15260(13) 0.47270(12) -0.17011(13) 0.01600(19) Uani 1 1 d .
H10 H 0.1004 0.5355 -0.2496 0.019 Uiso 1 1 calc R
C11 C -0.05741(14) 0.58718(14) 0.40038(15) 0.0214(2) Uani 1 1 d .
H11A H 0.0474 0.6252 0.4439 0.032 Uiso 1 1 calc R
H11B H -0.1046 0.5790 0.4782 0.032 Uiso 1 1 calc R
H11C H -0.1189 0.6522 0.3221 0.032 Uiso 1 1 calc R
C12 C -0.17921(13) 0.39397(13) -0.25268(15) 0.0198(2) Uani 1 1 d .
H12 H -0.2332 0.4771 -0.2401 0.024 Uiso 1 1 calc R
C13 C 0.38585(13) 0.31770(14) -0.05565(14) 0.0203(2) Uani 1 1 d .
H13A H 0.4784 0.3705 0.0065 0.024 Uiso 1 1 calc R
H13B H 0.4212 0.2405 -0.1078 0.024 Uiso 1 1 calc R
C14 C 0.35549(17) 0.46402(16) -0.28614(16) 0.0263(3) Uani 1 1 d .
H14A H 0.3611 0.3809 -0.3471 0.039 Uiso 1 1 calc R
H14B H 0.4594 0.5020 -0.2366 0.039 Uiso 1 1 calc R
H14C H 0.2910 0.5384 -0.3500 0.039 Uiso 1 1 calc R
C15 C 0.41644(15) 0.48984(15) 0.35977(14) 0.0216(2) Uani 1 1 d .
H15A H 0.3379 0.4741 0.4079 0.026 Uiso 1 1 calc R
H15B H 0.4727 0.3987 0.3632 0.026 Uiso 1 1 calc R
C16 C 0.52758(14) 0.60602(15) 0.44165(14) 0.0227(2) Uani 1 1 d .
H16A H 0.6086 0.6170 0.3971 0.034 Uiso 1 1 calc R
H16B H 0.5742 0.5794 0.5468 0.034 Uiso 1 1 calc R
H16C H 0.4719 0.6968 0.4340 0.034 Uiso 1 1 calc R
C17 C -0.20927(14) 0.37957(15) 0.25247(17) 0.0264(3) Uani 1 1 d .
H17A H -0.2666 0.4460 0.1736 0.040 Uiso 1 1 calc R
H17B H -0.2651 0.3660 0.3227 0.040 Uiso 1 1 calc R
H17C H -0.1984 0.2870 0.2083 0.040 Uiso 1 1 calc R

loop_
_atom_site_aniso_label
_atom_site_aniso_U_11
_atom_site_aniso_U_22
_atom_site_aniso_U_33
_atom_site_aniso_U_23
_atom_site_aniso_U_13
_atom_site_aniso_U_12
S1 0.01753(10) 0.01129(11) 0.01519(11) 0.00024(9) 0.00513(8) -0.00161(8)
S2 0.02229(12) 0.01090(12) 0.02143(13) 0.00096(9) 0.00865(10) 0.00384(9)
O1 0.0286(4) 0.0117(4) 0.0264(4) 0.0048(3) 0.0138(3) 0.0021(3)
O2 0.0215(4) 0.0116(4) 0.0198(4) 0.0027(3) 0.0115(3) 0.0023(3)
C3 0.0160(4) 0.0097(5) 0.0153(5) 0.0003(3) 0.0052(3) -0.0005(3)
C4 0.0200(4) 0.0156(5) 0.0193(5) 0.0033(4) 0.0104(4) 0.0013(4)
C5 0.0172(4) 0.0089(5) 0.0161(4) 0.0005(3) 0.0068(4) 0.0006(3)
C6 0.0226(5) 0.0140(5) 0.0176(5) -0.0031(4) 0.0091(4) -0.0022(4)
C7 0.0198(4) 0.0119(5) 0.0184(5) -0.0002(4) 0.0053(4) -0.0027(4)
C8 0.0159(4) 0.0111(5) 0.0169(5) 0.0000(4) 0.0054(4) -0.0006(3)
O9 0.0332(5) 0.0281(5) 0.0208(4) -0.0005(4) 0.0040(4) 0.0020(4)
C10 0.0206(5) 0.0122(5) 0.0155(5) -0.0006(3) 0.0064(4) -0.0027(3)
C11 0.0246(5) 0.0200(6) 0.0223(6) -0.0012(4) 0.0113(4) 0.0011(4)
C12 0.0180(4) 0.0147(5) 0.0243(5) -0.0003(4) 0.0040(4) -0.0021(4)
C13 0.0217(5) 0.0195(6) 0.0222(6) -0.0005(4) 0.0106(4) 0.0033(4)
C14 0.0331(6) 0.0269(7) 0.0249(6) 0.0009(5) 0.0176(5) 0.0010(5)
C15 0.0244(5) 0.0214(6) 0.0165(5) 0.0027(4) 0.0037(4) -0.0037(4)
C16 0.0213(5) 0.0217(6) 0.0209(6) -0.0017(4) 0.0014(4) -0.0010(4)
C17 0.0227(5) 0.0217(6) 0.0376(7) -0.0042(5) 0.0140(5) -0.0053(4)

loop_
_atom_type_symbol
_atom_type_description
_atom_type_scat_dispersion_real
_atom_type_scat_dispersion_imag
_atom_type_scat_source
C C 0.0033 0.0016 'International Tables Vol C Tables 4.2.6.8 and 6.1.1.4'
H H 0.0000 0.0000 'International Tables Vol C Tables 4.2.6.8 and 6.1.1.4'
O O 0.0106 0.0060 'International Tables Vol C Tables 4.2.6.8 and 6.1.1.4'
S S 0.1246 0.1234 'International Tables Vol C Tables 4.2.6.8 and 6.1.1.4'

loop_
_geom_angle_atom_site_label_1
_geom_angle_atom_site_label_2
_geom_angle_atom_site_label_3
_geom_angle
C15 S1 C5 101.51(6)
C13 S2 C5 96.71(5)
C8 O2 C4 117.66(9)
C5 C3 H3 107.6
C7 C3 H3 107.6
C7 C3 C5 111.79(9)
C10 C3 H3 107.6
C10 C3 C5 111.19(9)
C10 C3 C7 110.92(9)
O2 C4 H4 109.8
O2 C4 C11 105.33(9)
O2 C4 C17 108.86(10)
C11 C4 H4 109.8
C17 C4 H4 109.8
C17 C4 C11 113.03(10)
S2 C5 S1 111.95(5)
C3 C5 S1 107.41(7)
C3 C5 S2 110.37(7)
C8 C5 S1 109.64(8)
C8 C5 S2 106.83(7)
C8 C5 C3 110.67(8)
C10 C6 C13 124.69(10)
C10 C6 C14 121.29(11)
C14 C6 C13 113.95(10)
C3 C7 H7A 109.6
C3 C7 H7B 109.6
H7A C7 H7B 108.1
C12 C7 C3 110.31(9)
C12 C7 H7A 109.6
C12 C7 H7B 109.6
O1 C8 O2 125.06(10)
O1 C8 C5 123.75(10)
O2 C8 C5 111.20(9)
C3 C10 H10 116.6
C6 C10 C3 126.80(11)
C6 C10 H10 116.6
C4 C11 H11A 109.5
C4 C11 H11B 109.5
C4 C11 H11C 109.5
H11A C11 H11B 109.5
H11A C11 H11C 109.5
H11B C11 H11C 109.5
C7 C12 H12 117.4
O9 C12 C7 125.11(12)
O9 C12 H12 117.4
S2 C13 H13A 108.3
S2 C13 H13B 108.3
C6 C13 S2 116.03(8)
C6 C13 H13A 108.3
C6 C13 H13B 108.3
H13A C13 H13B 107.4
C6 C14 H14A 109.5
C6 C14 H14B 109.5
C6 C14 H14C 109.5
H14A C14 H14B 109.5
H14A C14 H14C 109.5
H14B C14 H14C 109.5
S1 C15 H15A 109.9
S1 C15 H15B 109.9
H15A C15 H15B 108.3
C16 C15 S1 108.82(9)
C16 C15 H15A 109.9
C16 C15 H15B 109.9
C15 C16 H16A 109.5
C15 C16 H16B 109.5
C15 C16 H16C 109.5
H16A C16 H16B 109.5
H16A C16 H16C 109.5
H16B C16 H16C 109.5
C4 C17 H17A 109.5
C4 C17 H17B 109.5
C4 C17 H17C 109.5
H17A C17 H17B 109.5
H17A C17 H17C 109.5
H17B C17 H17C 109.5

loop_
_geom_bond_atom_site_label_1
_geom_bond_atom_site_label_2
_geom_bond_distance
S1 C5 1.8293(11)
S1 C15 1.8070(13)
S2 C5 1.8245(11)
S2 C13 1.8085(12)
O1 C8 1.2098(15)
O2 C4 1.4700(13)
O2 C8 1.3299(13)
C3 H3 1.0000
C3 C5 1.5475(15)
C3 C7 1.5467(15)
C3 C10 1.5047(15)
C4 H4 1.0000
C4 C11 1.5130(18)
C4 C17 1.5116(17)
C5 C8 1.5277(15)
C6 C10 1.3337(15)
C6 C13 1.5032(17)
C6 C14 1.5017(16)
C7 H7A 0.9900
C7 H7B 0.9900
C7 C12 1.5021(17)
O9 C12 1.2018(17)
C10 H10 0.9500
C11 H11A 0.9800
C11 H11B 0.9800
C11 H11C 0.9800
C12 H12 0.9500
C13 H13A 0.9900
C13 H13B 0.9900
C14 H14A 0.9800
C14 H14B 0.9800
C14 H14C 0.9800
C15 H15A 0.9900
C15 H15B 0.9900
C15 C16 1.5143(18)
C16 H16A 0.9800
C16 H16B 0.9800
C16 H16C 0.9800
C17 H17A 0.9800
C17 H17B 0.9800
C17 H17C 0.9800

loop_
_geom_torsion_atom_site_label_1
_geom_torsion_atom_site_label_2
_geom_torsion_atom_site_label_3
_geom_torsion_atom_site_label_4
_geom_torsion
S1 C5 C8 O1 -119.74(11)
S1 C5 C8 O2 60.23(10)
S2 C5 C8 O1 1.77(14)
S2 C5 C8 O2 -178.26(8)
C3 C5 C8 O1 121.96(12)
C3 C5 C8 O2 -58.07(12)
C3 C7 C12 O9 115.63(14)
C4 O2 C8 O1 1.80(17)
C4 O2 C8 C5 -178.17(9)
C5 S1 C15 C16 -178.36(9)
C5 S2 C13 C6 -40.60(10)
C5 C3 C7 C12 173.32(9)
C5 C3 C10 C6 22.90(16)
C7 C3 C5 S1 -170.18(7)
C7 C3 C5 S2 67.52(10)
C7 C3 C5 C8 -50.53(12)
C7 C3 C10 C6 -102.15(13)
C8 O2 C4 C11 150.03(10)
C8 O2 C4 C17 -88.48(12)
C10 C3 C5 S1 65.25(10)
C10 C3 C5 S2 -57.05(10)
C10 C3 C5 C8 -175.10(9)
C10 C3 C7 C12 -61.97(12)
C10 C6 C13 S2 13.63(16)
C13 S2 C5 S1 -57.09(7)
C13 S2 C5 C3 62.50(8)
C13 S2 C5 C8 -177.12(8)
C13 C6 C10 C3 0.34(19)
C14 C6 C10 C3 -176.16(11)
C14 C6 C13 S2 -169.64(9)
C15 S1 C5 S2 -73.76(7)
C15 S1 C5 C3 164.92(7)
C15 S1 C5 C8 44.61(9)
